data_7215202
loop_
_publ_author_name
'Zhang, Jian-Wei'
'Zhao, Cui-Cui'
'Zhao, Yin-Ping'
'Xu, Hai-Qun'
'Du, Zi-Yi'
'Jiang, Hai-Long'

_publ_section_title
;
 Metal--organic frameworks with improved moisture stability based on a
 phosphonate monoester: effect of auxiliary N-donor ligands on framework
 dimensionality
;
_journal_issue 29
_journal_name_full CrystEngComm
_journal_page_first 6635
_journal_paper_doi 10.1039/c4ce00655k
_journal_volume 16
_journal_year 2014
_chemical_formula_sum 'C33 H49 Co N6 O14 P2'
_chemical_formula_weight 874.65
_chemical_name_systematic
; 
 ? 
;
_space_group_IT_number 14
_symmetry_cell_setting monoclinic
_symmetry_space_group_name_Hall '-P 2ybc'
_symmetry_space_group_name_H-M 'P 1 21/c 1'
_atom_sites_solution_hydrogens geom
_atom_sites_solution_primary direct
_atom_sites_solution_secondary difmap
_audit_creation_method SHELXL-97
_cell_angle_alpha 90.00
_cell_angle_beta 97.822(2)
_cell_angle_gamma 90.00
_cell_formula_units_Z 4
_cell_length_a 10.2738(2)
_cell_length_b 20.8895(5)
_cell_length_c 19.9247(5)
_cell_measurement_reflns_used 2964
_cell_measurement_temperature 296(2)
_cell_measurement_theta_max 20.25
_cell_measurement_theta_min 2.21
_cell_volume 4236.34(17)
_computing_cell_refinement 'Bruker SMART'
_computing_data_collection 'Bruker SMART'
_computing_data_reduction 'Bruker SAINT'
_computing_molecular_graphics 'Bruker SHELXTL'
_computing_publication_material 'Bruker SHELXTL'
_computing_structure_refinement 'SHELXL-97 (Sheldrick, 1997)'
_computing_structure_solution 'SHELXS-97 (Sheldrick, 1990)'
_diffrn_ambient_temperature 296(2)
_diffrn_measured_fraction_theta_full 1.000
_diffrn_measured_fraction_theta_max 1.000
_diffrn_measurement_device_type 'CCD area detector'
_diffrn_measurement_method 'phi and omega scans'
_diffrn_radiation_monochromator graphite
_diffrn_radiation_source 'fine-focus sealed tube'
_diffrn_radiation_type MoK\a
_diffrn_radiation_wavelength 0.71073
_diffrn_reflns_av_R_equivalents 0.0749
_diffrn_reflns_av_sigmaI/netI 0.0824
_diffrn_reflns_limit_h_max 12
_diffrn_reflns_limit_h_min -12
_diffrn_reflns_limit_k_max 25
_diffrn_reflns_limit_k_min -23
_diffrn_reflns_limit_l_max 22
_diffrn_reflns_limit_l_min -24
_diffrn_reflns_number 29020
_diffrn_reflns_theta_full 26.00
_diffrn_reflns_theta_max 26.00
_diffrn_reflns_theta_min 2.06
_exptl_absorpt_coefficient_mu 0.549
_exptl_absorpt_correction_T_max 0.7456
_exptl_absorpt_correction_T_min 0.6875
_exptl_absorpt_correction_type multi-scan
_exptl_absorpt_process_details 'SADABS (Bruker, 2008)'
_exptl_crystal_colour purple
_exptl_crystal_density_diffrn 1.371
_exptl_crystal_density_method 'not measured'
_exptl_crystal_description plate
_exptl_crystal_F_000 1832
_exptl_crystal_size_max 0.50
_exptl_crystal_size_mid 0.15
_exptl_crystal_size_min 0.03
_refine_diff_density_max 0.766
_refine_diff_density_min -0.459
_refine_diff_density_rms 0.077
_refine_ls_extinction_method none
_refine_ls_goodness_of_fit_ref 1.027
_refine_ls_hydrogen_treatment constr
_refine_ls_matrix_type full
_refine_ls_number_parameters 505
_refine_ls_number_reflns 8332
_refine_ls_number_restraints 3
_refine_ls_restrained_S_all 1.045
_refine_ls_R_factor_all 0.1243
_refine_ls_R_factor_gt 0.0677
_refine_ls_shift/su_max 0.001
_refine_ls_shift/su_mean 0.000
_refine_ls_structure_factor_coef Fsqd
_refine_ls_weighting_details 'calc w=1/[\s^2^(Fo^2^)+(0.0903P)^2^+4.2416P] where P=(Fo^2^+2Fc^2^)/3'
_refine_ls_weighting_scheme calc
_refine_ls_wR_factor_gt 0.1678
_refine_ls_wR_factor_ref 0.1988
_reflns_number_gt 4923
_reflns_number_total 8332
_reflns_threshold_expression >2sigma(I)
_cod_data_source_file c4ce00655k2.cif
_cod_data_source_block 1
_cod_depositor_comments
;
The following automatic conversions were performed:

'_symmetry_cell_setting' value 'Monoclinic' changed to 'monoclinic'
according to
/usr/data/users/saulius/crontab/automatic-downloads/rss-feeds/RSC/lib/dictionaries/cif_core.dic
dictionary named 'cif_core.dic' version 2.4.2 from
2011-04-26.

'_exptl_absorpt_correction_type' value 'Multi-scan'
changed to 'multi-scan' according to
/usr/data/users/saulius/crontab/automatic-downloads/rss-feeds/RSC/lib/dictionaries/cif_core.dic
dictionary named 'cif_core.dic' version 2.4.2 from 2011-04-26.

Automatic conversion script
Id: cif_fix_values 2281 2013-09-26 08:29:07Z andrius 

 Adding full bibliography for 7215201--7215208.cif.
;
_cod_original_sg_symbol_H-M P2(1)/c
_cod_database_code 7215202

loop_
_symmetry_equiv_pos_as_xyz
'x, y, z'
'-x, y+1/2, -z+1/2'
'-x, -y, -z'
'x, -y-1/2, z-1/2'

loop_
_atom_site_label
_atom_site_type_symbol
_atom_site_fract_x
_atom_site_fract_y
_atom_site_fract_z
_atom_site_U_iso_or_equiv
_atom_site_adp_type
_atom_site_occupancy
_atom_site_symmetry_multiplicity
_atom_site_calc_flag
_atom_site_refinement_flags
Co1 Co 0.31755(6) 0.33571(3) 0.66196(3) 0.0351(2) Uani 1 1 d .
P1 P 0.53526(12) 0.41096(7) 0.78769(7) 0.0432(3) Uani 1 1 d D
P2 P -0.21648(14) 0.78936(7) 0.99502(7) 0.0481(4) Uani 1 1 d D
N1 N 0.5924(4) 0.18198(19) 0.6927(2) 0.0391(10) Uani 1 1 d .
N2 N 0.4344(4) 0.2514(2) 0.6626(2) 0.0447(10) Uani 1 1 d .
N3 N 0.8630(3) 0.01077(18) 0.8007(2) 0.0368(9) Uani 1 1 d .
N4 N 0.8049(4) -0.08345(19) 0.8358(2) 0.0406(10) Uani 1 1 d .
N5 N 1.0619(4) 0.21142(19) 0.7504(2) 0.0378(9) Uani 1 1 d .
N6 N 1.2020(4) 0.28329(19) 0.7229(2) 0.0403(10) Uani 1 1 d .
C1 C 0.4964(6) 0.4117(3) 0.8730(3) 0.0631(16) Uani 1 1 d .
H1A H 0.4709 0.3687 0.8845 0.076 Uiso 1 1 calc R
H1B H 0.5751 0.4227 0.9034 0.076 Uiso 1 1 calc R
C2 C 0.3877(6) 0.4576(3) 0.8855(3) 0.0538(14) Uani 1 1 d .
C3 C 0.2562(6) 0.4458(3) 0.8630(3) 0.0629(16) Uani 1 1 d .
H3A H 0.2317 0.4094 0.8376 0.075 Uiso 1 1 calc R
C4 C 0.1604(6) 0.4888(3) 0.8785(3) 0.0598(15) Uani 1 1 d .
H4A H 0.0727 0.4801 0.8629 0.072 Uiso 1 1 calc R
C5 C 0.1905(5) 0.5437(3) 0.9163(3) 0.0490(13) Uani 1 1 d .
C6 C 0.3231(6) 0.5558(3) 0.9360(3) 0.0606(16) Uani 1 1 d .
H6A H 0.3483 0.5930 0.9599 0.073 Uiso 1 1 calc R
C7 C 0.4188(6) 0.5133(3) 0.9206(3) 0.0630(16) Uani 1 1 d .
H7A H 0.5068 0.5229 0.9345 0.076 Uiso 1 1 calc R
C8 C 0.0881(6) 0.5869(3) 0.9370(3) 0.0531(14) Uani 1 1 d .
C9 C -0.0376(6) 0.5648(3) 0.9436(3) 0.0655(17) Uani 1 1 d .
H9A H -0.0610 0.5230 0.9310 0.079 Uiso 1 1 calc R
C10 C -0.1284(6) 0.6045(3) 0.9688(3) 0.0649(17) Uani 1 1 d .
H10A H -0.2112 0.5881 0.9729 0.078 Uiso 1 1 calc R
C11 C -0.1014(6) 0.6658(3) 0.9877(3) 0.0521(14) Uani 1 1 d .
C12 C 0.0226(6) 0.6885(3) 0.9793(4) 0.0719(18) Uani 1 1 d .
H12A H 0.0446 0.7307 0.9907 0.086 Uiso 1 1 calc R
C13 C 0.1138(6) 0.6497(3) 0.9543(3) 0.0677(17) Uani 1 1 d .
H13A H 0.1954 0.6667 0.9489 0.081 Uiso 1 1 calc R
C14 C -0.2015(6) 0.7063(3) 1.0171(3) 0.0630(17) Uani 1 1 d .
H14A H -0.2547 0.6884 1.0464 0.076 Uiso 1 1 calc R
C15 C 0.7924(6) 0.3975(4) 0.8222(5) 0.110(3) Uani 1 1 d .
H15A H 0.7876 0.4127 0.8678 0.132 Uiso 1 1 calc R
H15B H 0.8121 0.4339 0.7951 0.132 Uiso 1 1 calc R
C16 C 0.8980(7) 0.3508(4) 0.8240(5) 0.117(3) Uani 1 1 d .
H16A H 0.9794 0.3702 0.8430 0.176 Uiso 1 1 calc R
H16B H 0.9045 0.3365 0.7788 0.176 Uiso 1 1 calc R
H16C H 0.8795 0.3149 0.8513 0.176 Uiso 1 1 calc R
C17 C -0.0626(11) 0.8871(6) 1.0319(4) 0.163(6) Uani 1 1 d D
H17A H -0.0956 0.9002 0.9860 0.196 Uiso 1 1 calc R
H17B H -0.1018 0.9144 1.0630 0.196 Uiso 1 1 calc R
C18 C 0.0741(15) 0.8932(8) 1.0431(7) 0.244(9) Uani 1 1 d D
H18A H 0.0979 0.9370 1.0368 0.367 Uiso 1 1 calc R
H18B H 0.1122 0.8666 1.0117 0.367 Uiso 1 1 calc R
H18C H 0.1061 0.8801 1.0886 0.367 Uiso 1 1 calc R
C19 C 0.7184(4) 0.1573(2) 0.7195(2) 0.0368(11) Uani 1 1 d .
C20 C 0.7283(4) 0.0968(2) 0.7464(2) 0.0399(12) Uani 1 1 d .
H20A H 0.6536 0.0716 0.7461 0.048 Uiso 1 1 calc R
C21 C 0.8503(4) 0.0733(2) 0.7739(2) 0.0359(11) Uani 1 1 d .
C22 C 0.9622(5) 0.1107(2) 0.7744(2) 0.0394(11) Uani 1 1 d .
H22A H 1.0445 0.0949 0.7921 0.047 Uiso 1 1 calc R
C23 C 0.9483(4) 0.1723(2) 0.7479(2) 0.0374(11) Uani 1 1 d .
C24 C 0.8276(4) 0.1959(2) 0.7195(2) 0.0404(12) Uani 1 1 d .
H24A H 0.8201 0.2367 0.7007 0.049 Uiso 1 1 calc R
C25 C 0.5584(5) 0.2440(2) 0.6869(3) 0.0429(12) Uani 1 1 d .
H25A H 0.6161 0.2777 0.6988 0.051 Uiso 1 1 calc R
C26 C 0.3854(5) 0.1905(3) 0.6527(3) 0.0564(15) Uani 1 1 d .
H26A H 0.2989 0.1807 0.6356 0.068 Uiso 1 1 calc R
C27 C 0.4804(5) 0.1467(3) 0.6713(3) 0.0521(14) Uani 1 1 d .
H27A H 0.4723 0.1024 0.6700 0.062 Uiso 1 1 calc R
C28 C 0.7635(4) -0.0287(2) 0.8122(3) 0.0399(12) Uani 1 1 d .
H28A H 0.6752 -0.0174 0.8039 0.048 Uiso 1 1 calc R
C29 C 0.9399(5) -0.0811(3) 0.8405(3) 0.0492(13) Uani 1 1 d .
H29A H 0.9968 -0.1142 0.8558 0.059 Uiso 1 1 calc R
C30 C 0.9768(5) -0.0235(3) 0.8195(3) 0.0503(14) Uani 1 1 d .
H30A H 1.0623 -0.0095 0.8179 0.060 Uiso 1 1 calc R
C31 C 1.0912(5) 0.2529(2) 0.7028(2) 0.0391(11) Uani 1 1 d .
H31A H 1.0398 0.2593 0.6612 0.047 Uiso 1 1 calc R
C32 C 1.2463(5) 0.2596(3) 0.7862(3) 0.0481(13) Uani 1 1 d .
H32A H 1.3240 0.2719 0.8127 0.058 Uiso 1 1 calc R
C33 C 1.1612(5) 0.2162(3) 0.8046(3) 0.0497(14) Uani 1 1 d .
H33A H 1.1678 0.1939 0.8453 0.060 Uiso 1 1 calc R
O1 O 0.5552(4) 0.47782(18) 0.7661(2) 0.0628(11) Uani 1 1 d .
O2 O 0.4384(3) 0.37064(18) 0.74524(19) 0.0551(10) Uani 1 1 d .
O3 O 0.6664(3) 0.37114(18) 0.7942(2) 0.0594(10) Uani 1 1 d D
O4 O -0.1986(3) 0.80032(16) 0.92264(16) 0.0427(8) Uani 1 1 d .
O5 O -0.3443(4) 0.81344(19) 1.0148(2) 0.0653(11) Uani 1 1 d .
O6 O -0.0975(4) 0.8200(2) 1.04227(19) 0.0705(12) Uani 1 1 d D
O1W O 0.4329(3) 0.38807(18) 0.59344(19) 0.0571(10) Uani 1 1 d .
O2W O 0.7905(6) 0.3140(3) 0.6057(3) 0.119(2) Uani 1 1 d .
O3W O 0.7132(5) 0.5397(3) 0.6910(4) 0.132(2) Uani 1 1 d .
O4W O 0.6915(6) 0.4375(3) 0.5987(4) 0.140(2) Uani 1 1 d .
O5W O -0.4613(7) 0.8739(3) 1.1129(3) 0.139(2) Uani 1 1 d .
O6W O 0.5943(6) 0.2476(4) 0.5065(4) 0.149(3) Uani 1 1 d .
O7W O 0.6138(7) 0.4791(3) 0.4557(4) 0.143(2) Uani 1 1 d .
O8W O 0.6261(10) 0.2364(5) 0.8716(5) 0.206(4) Uani 1 1 d .

loop_
_atom_site_aniso_label
_atom_site_aniso_U_11
_atom_site_aniso_U_22
_atom_site_aniso_U_33
_atom_site_aniso_U_23
_atom_site_aniso_U_13
_atom_site_aniso_U_12
Co1 0.0290(3) 0.0295(4) 0.0474(4) 0.0022(3) 0.0074(3) -0.0007(3)
P1 0.0344(7) 0.0459(9) 0.0494(8) -0.0025(6) 0.0058(6) -0.0041(6)
P2 0.0573(9) 0.0444(9) 0.0439(8) -0.0002(6) 0.0119(6) 0.0040(7)
N1 0.030(2) 0.028(2) 0.059(3) 0.0041(19) 0.0077(18) 0.0015(17)
N2 0.039(2) 0.035(3) 0.060(3) 0.002(2) 0.0054(19) 0.003(2)
N3 0.030(2) 0.029(2) 0.051(2) 0.0022(18) 0.0058(17) -0.0008(17)
N4 0.035(2) 0.034(2) 0.053(3) 0.0061(19) 0.0052(18) 0.0005(19)
N5 0.031(2) 0.034(2) 0.049(2) 0.0071(18) 0.0046(17) -0.0060(17)
N6 0.033(2) 0.040(3) 0.048(2) 0.0035(19) 0.0043(18) -0.0035(19)
C1 0.069(4) 0.067(4) 0.054(4) 0.005(3) 0.010(3) 0.022(3)
C2 0.067(4) 0.056(4) 0.040(3) 0.005(3) 0.012(3) 0.014(3)
C3 0.074(4) 0.056(4) 0.061(4) -0.009(3) 0.016(3) 0.003(3)
C4 0.057(4) 0.049(4) 0.076(4) -0.008(3) 0.018(3) -0.003(3)
C5 0.054(3) 0.049(4) 0.045(3) 0.009(3) 0.010(2) 0.006(3)
C6 0.072(4) 0.052(4) 0.057(4) -0.006(3) 0.004(3) 0.007(3)
C7 0.061(4) 0.076(5) 0.051(3) -0.001(3) 0.002(3) 0.013(3)
C8 0.064(4) 0.050(4) 0.048(3) 0.006(3) 0.013(3) 0.004(3)
C9 0.066(4) 0.047(4) 0.084(5) -0.003(3) 0.013(3) 0.003(3)
C10 0.060(4) 0.050(4) 0.087(5) 0.001(3) 0.019(3) -0.002(3)
C11 0.064(4) 0.049(4) 0.047(3) 0.011(3) 0.020(3) 0.004(3)
C12 0.074(4) 0.049(4) 0.097(5) -0.007(3) 0.028(4) -0.004(3)
C13 0.061(4) 0.049(4) 0.097(5) -0.007(3) 0.024(3) -0.008(3)
C14 0.074(4) 0.052(4) 0.070(4) 0.013(3) 0.033(3) 0.013(3)
C15 0.037(4) 0.084(6) 0.201(10) -0.031(6) -0.013(5) 0.003(4)
C16 0.041(4) 0.105(7) 0.198(10) -0.012(6) -0.010(5) -0.001(4)
C17 0.184(11) 0.226(14) 0.073(6) -0.008(7) -0.006(6) -0.145(11)
C18 0.30(2) 0.30(2) 0.157(12) -0.093(12) 0.107(13) -0.186(17)
C19 0.031(2) 0.036(3) 0.043(3) 0.005(2) 0.004(2) 0.004(2)
C20 0.030(2) 0.038(3) 0.052(3) 0.000(2) 0.008(2) -0.002(2)
C21 0.034(3) 0.030(3) 0.044(3) 0.004(2) 0.006(2) 0.000(2)
C22 0.033(3) 0.036(3) 0.049(3) 0.005(2) 0.004(2) -0.004(2)
C23 0.031(2) 0.042(3) 0.040(3) 0.002(2) 0.008(2) -0.006(2)
C24 0.036(3) 0.035(3) 0.051(3) 0.007(2) 0.009(2) 0.002(2)
C25 0.034(3) 0.034(3) 0.061(3) 0.004(2) 0.007(2) -0.001(2)
C26 0.038(3) 0.041(3) 0.086(4) -0.003(3) -0.005(3) -0.002(3)
C27 0.039(3) 0.034(3) 0.082(4) -0.006(3) -0.001(3) 0.001(2)
C28 0.028(2) 0.032(3) 0.062(3) 0.004(2) 0.009(2) 0.001(2)
C29 0.037(3) 0.034(3) 0.074(4) 0.008(3) 0.002(3) 0.004(2)
C30 0.027(3) 0.042(3) 0.080(4) 0.013(3) 0.003(2) 0.002(2)
C31 0.035(3) 0.038(3) 0.044(3) 0.009(2) 0.006(2) -0.002(2)
C32 0.045(3) 0.046(3) 0.051(3) 0.002(3) 0.000(2) -0.015(3)
C33 0.056(3) 0.050(3) 0.041(3) 0.012(2) -0.003(2) -0.015(3)
O1 0.058(2) 0.046(2) 0.086(3) 0.007(2) 0.015(2) -0.0125(19)
O2 0.041(2) 0.051(2) 0.070(3) -0.0080(19) -0.0042(18) -0.0068(18)
O3 0.0329(19) 0.064(3) 0.079(3) -0.013(2) -0.0015(18) 0.0012(18)
O4 0.0451(19) 0.046(2) 0.0384(18) -0.0010(15) 0.0096(15) 0.0022(16)
O5 0.077(3) 0.061(3) 0.065(3) 0.001(2) 0.032(2) 0.013(2)
O6 0.084(3) 0.072(3) 0.052(2) -0.008(2) -0.005(2) -0.017(2)
O1W 0.052(2) 0.058(3) 0.065(2) 0.0056(19) 0.0202(18) -0.0113(19)
O2W 0.105(4) 0.125(5) 0.124(5) 0.048(4) 0.007(4) -0.008(4)
O3W 0.074(4) 0.139(6) 0.190(7) 0.058(5) 0.038(4) 0.003(3)
O4W 0.090(4) 0.117(5) 0.206(7) 0.009(5) -0.001(4) -0.004(4)
O5W 0.162(6) 0.147(6) 0.112(5) -0.031(4) 0.029(4) 0.028(5)
O6W 0.118(5) 0.172(7) 0.158(6) -0.017(5) 0.025(4) 0.038(5)
O7W 0.166(6) 0.117(5) 0.142(6) 0.029(4) 0.008(5) -0.011(5)
O8W 0.228(9) 0.187(9) 0.209(9) -0.013(7) 0.057(8) -0.025(7)

loop_
_atom_type_symbol
_atom_type_description
_atom_type_scat_dispersion_real
_atom_type_scat_dispersion_imag
_atom_type_scat_source
C C 0.0033 0.0016 'International Tables Vol C Tables 4.2.6.8 and 6.1.1.4'
H H 0.0000 0.0000 'International Tables Vol C Tables 4.2.6.8 and 6.1.1.4'
N N 0.0061 0.0033 'International Tables Vol C Tables 4.2.6.8 and 6.1.1.4'
O O 0.0106 0.0060 'International Tables Vol C Tables 4.2.6.8 and 6.1.1.4'
P P 0.1023 0.0942 'International Tables Vol C Tables 4.2.6.8 and 6.1.1.4'
Co Co 0.3494 0.9721 'International Tables Vol C Tables 4.2.6.8 and 6.1.1.4'

loop_
_geom_angle_atom_site_label_1
_geom_angle_atom_site_label_2
_geom_angle_atom_site_label_3
_geom_angle
_geom_angle_site_symmetry_1
_geom_angle_site_symmetry_3
O2 Co1 O4 179.09(14) . 2_546
O2 Co1 N4 89.72(15) . 2_656
O4 Co1 N4 90.87(14) 2_546 2_656
O2 Co1 N6 92.56(15) . 1_455
O4 Co1 N6 88.13(14) 2_546 1_455
N4 Co1 N6 91.12(15) 2_656 1_455
O2 Co1 N2 90.61(15) . .
O4 Co1 N2 88.83(15) 2_546 .
N4 Co1 N2 177.02(16) 2_656 .
N6 Co1 N2 85.90(16) 1_455 .
O2 Co1 O1W 90.41(15) . .
O4 Co1 O1W 88.89(13) 2_546 .
N4 Co1 O1W 89.32(15) 2_656 .
N6 Co1 O1W 177.00(15) 1_455 .
N2 Co1 O1W 93.64(15) . .
O2 P1 O1 118.6(2) . .
O2 P1 O3 104.4(2) . .
O1 P1 O3 111.8(2) . .
O2 P1 C1 109.0(3) . .
O1 P1 C1 108.9(3) . .
O3 P1 C1 102.9(2) . .
O4 P2 O5 115.3(2) . .
O4 P2 O6 109.1(2) . .
O5 P2 O6 109.9(3) . .
O4 P2 C14 111.6(2) . .
O5 P2 C14 107.9(3) . .
O6 P2 C14 102.3(3) . .
C25 N1 C27 107.0(4) . .
C25 N1 C19 126.3(4) . .
C27 N1 C19 126.7(4) . .
C25 N2 C26 105.2(4) . .
C25 N2 Co1 128.3(4) . .
C26 N2 Co1 124.7(3) . .
C28 N3 C30 105.6(4) . .
C28 N3 C21 126.4(4) . .
C30 N3 C21 128.0(4) . .
C28 N4 C29 105.8(4) . .
C28 N4 Co1 123.4(3) . 2_646
C29 N4 Co1 128.7(3) . 2_646
C31 N5 C33 106.8(4) . .
C31 N5 C23 127.3(4) . .
C33 N5 C23 125.8(4) . .
C31 N6 C32 105.6(4) . .
C31 N6 Co1 127.2(3) . 1_655
C32 N6 Co1 124.9(3) . 1_655
C2 C1 P1 115.0(4) . .
C7 C2 C3 117.6(5) . .
C7 C2 C1 119.6(6) . .
C3 C2 C1 122.8(6) . .
C2 C3 C4 120.0(6) . .
C5 C4 C3 122.7(6) . .
C4 C5 C6 116.3(5) . .
C4 C5 C8 122.7(5) . .
C6 C5 C8 121.0(5) . .
C5 C6 C7 121.2(6) . .
C2 C7 C6 122.1(6) . .
C13 C8 C9 116.3(5) . .
C13 C8 C5 122.0(5) . .
C9 C8 C5 121.6(5) . .
C10 C9 C8 120.7(6) . .
C11 C10 C9 122.8(6) . .
C10 C11 C12 116.5(6) . .
C10 C11 C14 120.9(5) . .
C12 C11 C14 122.6(6) . .
C13 C12 C11 121.4(6) . .
C8 C13 C12 122.3(6) . .
C11 C14 P2 119.2(4) . .
O3 C15 C16 112.3(6) . .
C18 C17 O6 108.9(12) . .
C20 C19 C24 121.4(4) . .
C20 C19 N1 119.6(4) . .
C24 C19 N1 119.0(4) . .
C19 C20 C21 119.7(4) . .
C20 C21 C22 120.4(4) . .
C20 C21 N3 120.6(4) . .
C22 C21 N3 118.9(4) . .
C21 C22 C23 118.3(4) . .
C24 C23 C22 121.7(4) . .
C24 C23 N5 119.8(4) . .
C22 C23 N5 118.5(4) . .
C23 C24 C19 118.4(5) . .
N2 C25 N1 112.0(4) . .
C27 C26 N2 110.5(5) . .
C26 C27 N1 105.3(5) . .
N4 C28 N3 112.5(4) . .
C30 C29 N4 109.5(4) . .
C29 C30 N3 106.6(4) . .
N6 C31 N5 111.3(4) . .
C33 C32 N6 110.2(5) . .
C32 C33 N5 106.0(4) . .
P1 O2 Co1 160.9(3) . .
C15 O3 P1 122.8(4) . .
P2 O4 Co1 134.4(2) . 2_556
C17 O6 P2 119.3(5) . .

loop_
_geom_bond_atom_site_label_1
_geom_bond_atom_site_label_2
_geom_bond_distance
_geom_bond_site_symmetry_2
Co1 O2 2.065(3) .
Co1 O4 2.079(3) 2_546
Co1 N4 2.110(4) 2_656
Co1 N6 2.115(4) 1_455
Co1 N2 2.130(4) .
Co1 O1W 2.215(3) .
P1 O2 1.479(4) .
P1 O1 1.484(4) .
P1 O3 1.573(3) .
P1 C1 1.798(6) .
P2 O4 1.496(3) .
P2 O5 1.508(4) .
P2 O6 1.574(4) .
P2 C14 1.791(6) .
N1 C25 1.342(6) .
N1 C27 1.383(6) .
N1 C19 1.428(6) .
N2 C25 1.310(6) .
N2 C26 1.373(7) .
N3 C28 1.357(6) .
N3 C30 1.378(6) .
N3 C21 1.410(6) .
N4 C28 1.287(6) .
N4 C29 1.379(6) .
N4 Co1 2.110(4) 2_646
N5 C31 1.349(6) .
N5 C33 1.384(6) .
N5 C23 1.420(6) .
N6 C31 1.317(6) .
N6 C32 1.374(6) .
N6 Co1 2.115(4) 1_655
C1 C2 1.518(8) .
C2 C7 1.374(8) .
C2 C3 1.386(8) .
C3 C4 1.397(8) .
C4 C5 1.384(8) .
C5 C6 1.389(8) .
C5 C8 1.487(7) .
C6 C7 1.390(8) .
C8 C13 1.372(8) .
C8 C9 1.394(8) .
C9 C10 1.392(8) .
C10 C11 1.355(8) .
C11 C12 1.390(8) .
C11 C14 1.510(8) .
C12 C13 1.383(8) .
C15 O3 1.447(7) .
C15 C16 1.456(10) .
C17 C18 1.397(13) .
C17 O6 1.469(11) .
C19 C20 1.371(7) .
C19 C24 1.382(6) .
C20 C21 1.388(6) .
C21 C22 1.389(6) .
C22 C23 1.392(7) .
C23 C24 1.381(6) .
C26 C27 1.352(7) .
C29 C30 1.345(7) .
C32 C33 1.344(7) .
O4 Co1 2.079(3) 2_556
